data_4327074
loop_
_publ_author_name
'Cameron Jones'
'Simon J. Bonyhady'
'Nicole Holzmann'
'Gernot Frenking'
'Andreas Stasch'

_publ_section_title
;
 Preparation, Characterization, and Theoretical Analysis of Group 14
 Element(I) Dimers: A Case Study of Magnesium(I) Compounds as Reducing
 Agents in Inorganic Synthesis
;
_journal_name_full 'Inorganic Chemistry'
_journal_page_first 12315
_journal_page_last 12325
_journal_paper_doi 10.1021/ic200682p
_journal_volume 50
_journal_year 2011
_chemical_formula_sum 'C70 H94 N4 Sn2'
_chemical_formula_weight 1228.87
_chemical_name_systematic
; 
 ? 
;
_space_group_IT_number 14
_symmetry_cell_setting monoclinic
_symmetry_space_group_name_Hall '-P 2yn'
_symmetry_space_group_name_H-M 'P 1 21/n 1'
_atom_sites_solution_hydrogens geom
_atom_sites_solution_primary direct
_atom_sites_solution_secondary difmap
_audit_creation_method SHELXL-97
_cell_angle_alpha 90.00
_cell_angle_beta 103.36(3)
_cell_angle_gamma 90.00
_cell_formula_units_Z 4
_cell_length_a 16.627(3)
_cell_length_b 19.181(4)
_cell_length_c 21.647(4)
_cell_measurement_temperature 173(2)
_cell_volume 6717(2)
_computing_structure_refinement 'SHELXL-97 (Sheldrick, 1997)'
_computing_structure_solution 'SHELXS-97 (Sheldrick, 1990)'
_diffrn_ambient_temperature 173(2)
_diffrn_measured_fraction_theta_full 0.997
_diffrn_measured_fraction_theta_max 0.997
_diffrn_measurement_device_type 'Nonius Kappa CCD'
_diffrn_radiation_monochromator graphite
_diffrn_radiation_source 'fine-focus sealed tube'
_diffrn_radiation_type MoK\a
_diffrn_radiation_wavelength 0.71073
_diffrn_reflns_av_R_equivalents 0.0377
_diffrn_reflns_av_sigmaI/netI 0.0735
_diffrn_reflns_limit_h_max 19
_diffrn_reflns_limit_h_min -19
_diffrn_reflns_limit_k_max 22
_diffrn_reflns_limit_k_min -20
_diffrn_reflns_limit_l_max 25
_diffrn_reflns_limit_l_min -25
_diffrn_reflns_number 19653
_diffrn_reflns_theta_full 25.00
_diffrn_reflns_theta_max 25.00
_diffrn_reflns_theta_min 2.95
_exptl_absorpt_coefficient_mu 0.784
_exptl_absorpt_correction_T_max 0.943
_exptl_absorpt_correction_T_min 0.888
_exptl_absorpt_correction_type multi-scan
_exptl_absorpt_process_details 'Sortav (Blessing, 1995)'
_exptl_crystal_colour orange-green
_exptl_crystal_density_diffrn 1.215
_exptl_crystal_description block
_exptl_crystal_F_000 2568
_exptl_crystal_size_max 0.15
_exptl_crystal_size_mid 0.10
_exptl_crystal_size_min 0.08
_refine_diff_density_max 1.413
_refine_diff_density_min -0.691
_refine_diff_density_rms 0.093
_refine_ls_extinction_method none
_refine_ls_goodness_of_fit_ref 1.045
_refine_ls_hydrogen_treatment constr
_refine_ls_matrix_type full
_refine_ls_number_parameters 707
_refine_ls_number_reflns 11808
_refine_ls_number_restraints 12
_refine_ls_restrained_S_all 1.058
_refine_ls_R_factor_all 0.0923
_refine_ls_R_factor_gt 0.0446
_refine_ls_shift/su_max 0.001
_refine_ls_shift/su_mean 0.000
_refine_ls_structure_factor_coef Fsqd
_refine_ls_weighting_details 'calc w=1/[\s^2^(Fo^2^)+(0.0459P)^2^+2.7390P] where P=(Fo^2^+2Fc^2^)/3'
_refine_ls_weighting_scheme calc
_refine_ls_wR_factor_gt 0.0890
_refine_ls_wR_factor_ref 0.1061
_reflns_number_gt 7834
_reflns_number_total 11808
_reflns_threshold_expression >2sigma(I)
_cod_data_source_file ic200682p_si_001_08.cif
_cod_data_source_block compound15
_cod_database_code 4327074

loop_
_symmetry_equiv_pos_as_xyz
'x, y, z'
'-x+1/2, y+1/2, -z+1/2'
'-x, -y, -z'
'x-1/2, -y-1/2, z-1/2'

loop_
_atom_site_label
_atom_site_type_symbol
_atom_site_fract_x
_atom_site_fract_y
_atom_site_fract_z
_atom_site_U_iso_or_equiv
_atom_site_adp_type
_atom_site_occupancy
_atom_site_symmetry_multiplicity
_atom_site_calc_flag
_atom_site_refinement_flags
Sn1 Sn 0.299240(17) 0.753516(16) -0.023978(13) 0.02920(10) Uani 1 1 d .
N1 N 0.22541(19) 0.72751(18) -0.12173(14) 0.0262(8) Uani 1 1 d .
C1 C 0.2387(2) 0.7893(2) -0.14620(18) 0.0251(10) Uani 1 1 d .
Sn2 Sn 0.153233(17) 0.792211(17) 0.029521(13) 0.03126(10) Uani 1 1 d .
N2 N 0.27916(18) 0.83266(18) -0.10194(14) 0.0248(8) Uani 1 1 d .
C2 C 0.2103(2) 0.8069(2) -0.21447(18) 0.0267(10) Uani 1 1 d .
N3 N 0.23054(18) 0.79957(18) 0.12887(14) 0.0250(8) Uani 1 1 d .
C3 C 0.1352(2) 0.7840(2) -0.24996(19) 0.0342(11) Uani 1 1 d .
H3 H 0.1008 0.7567 -0.2300 0.041 Uiso 1 1 calc R
N4 N 0.16970(18) 0.70012(18) 0.09519(14) 0.0260(8) Uani 1 1 d .
C4 C 0.1086(3) 0.7998(2) -0.31387(19) 0.0361(11) Uani 1 1 d .
H4 H 0.0564 0.7828 -0.3367 0.043 Uiso 1 1 calc R
C5 C 0.1559(3) 0.8396(2) -0.34543(19) 0.0354(11) Uani 1 1 d .
C6 C 0.2315(3) 0.8632(2) -0.30903(19) 0.0374(11) Uani 1 1 d .
H6 H 0.2658 0.8908 -0.3288 0.045 Uiso 1 1 calc R
C7 C 0.2579(3) 0.8480(2) -0.24563(19) 0.0325(11) Uani 1 1 d .
H7 H 0.3095 0.8658 -0.2225 0.039 Uiso 1 1 calc R
C8 C 0.1273(3) 0.8579(3) -0.4158(2) 0.0526(14) Uani 1 1 d .
C9 C 0.0956(4) 0.9346(4) -0.4205(3) 0.107(3) Uani 1 1 d .
H9A H 0.1413 0.9659 -0.4018 0.161 Uiso 1 1 calc R
H9B H 0.0517 0.9392 -0.3973 0.161 Uiso 1 1 calc R
H9C H 0.0738 0.9468 -0.4651 0.161 Uiso 1 1 calc R
C10 C 0.0508(4) 0.8175(4) -0.4482(3) 0.107(2) Uani 1 1 d U
H10A H 0.0322 0.8333 -0.4922 0.160 Uiso 1 1 calc R
H10B H 0.0068 0.8253 -0.4256 0.160 Uiso 1 1 calc R
H10C H 0.0639 0.7676 -0.4477 0.160 Uiso 1 1 calc R
C11 C 0.1947(4) 0.8556(5) -0.4490(3) 0.110(2) Uani 1 1 d U
H11A H 0.2371 0.8897 -0.4300 0.164 Uiso 1 1 calc R
H11B H 0.1730 0.8667 -0.4939 0.164 Uiso 1 1 calc R
H11C H 0.2189 0.8088 -0.4451 0.164 Uiso 1 1 calc R
C12 C 0.2062(2) 0.6649(2) -0.15780(18) 0.0283(10) Uani 1 1 d .
C13 C 0.1290(2) 0.6335(2) -0.16146(18) 0.0285(10) Uani 1 1 d .
C14 C 0.1120(3) 0.5707(2) -0.19330(19) 0.0371(11) Uani 1 1 d .
H14 H 0.0601 0.5488 -0.1960 0.045 Uiso 1 1 calc R
C15 C 0.1693(3) 0.5396(3) -0.2210(2) 0.0462(13) Uani 1 1 d .
H15 H 0.1568 0.4964 -0.2425 0.055 Uiso 1 1 calc R
C16 C 0.2446(3) 0.5707(3) -0.2179(2) 0.0465(13) Uani 1 1 d .
H16 H 0.2830 0.5488 -0.2381 0.056 Uiso 1 1 calc R
C17 C 0.2659(3) 0.6334(2) -0.18598(19) 0.0351(11) Uani 1 1 d .
C18 C 0.0680(2) 0.6661(2) -0.12840(18) 0.0315(10) Uani 1 1 d .
H18 H 0.0773 0.7177 -0.1276 0.038 Uiso 1 1 calc R
C19 C 0.0855(3) 0.6410(2) -0.05949(18) 0.0387(12) Uani 1 1 d .
H19A H 0.0758 0.5906 -0.0587 0.058 Uiso 1 1 calc R
H19B H 0.0488 0.6652 -0.0371 0.058 Uiso 1 1 calc R
H19C H 0.1432 0.6510 -0.0386 0.058 Uiso 1 1 calc R
C20 C -0.0232(2) 0.6530(3) -0.1615(2) 0.0418(12) Uani 1 1 d .
H20A H -0.0337 0.6696 -0.2055 0.063 Uiso 1 1 calc R
H20B H -0.0590 0.6782 -0.1389 0.063 Uiso 1 1 calc R
H20C H -0.0350 0.6030 -0.1612 0.063 Uiso 1 1 calc R
C21 C 0.3497(3) 0.6662(3) -0.1831(2) 0.0471(13) Uani 1 1 d .
H21 H 0.3520 0.7115 -0.1598 0.056 Uiso 1 1 calc R
C22 C 0.4189(3) 0.6202(3) -0.1469(3) 0.0638(16) Uani 1 1 d .
H22A H 0.4100 0.6103 -0.1046 0.096 Uiso 1 1 calc R
H22B H 0.4719 0.6441 -0.1428 0.096 Uiso 1 1 calc R
H22C H 0.4196 0.5763 -0.1700 0.096 Uiso 1 1 calc R
C23 C 0.3614(3) 0.6817(3) -0.2502(2) 0.0635(16) Uani 1 1 d .
H23A H 0.4120 0.7091 -0.2472 0.095 Uiso 1 1 calc R
H23B H 0.3139 0.7082 -0.2740 0.095 Uiso 1 1 calc R
H23C H 0.3659 0.6378 -0.2722 0.095 Uiso 1 1 calc R
C24 C 0.2980(2) 0.9039(2) -0.10842(17) 0.0262(10) Uani 1 1 d .
C25 C 0.2361(2) 0.9552(2) -0.11342(18) 0.0294(10) Uani 1 1 d .
C26 C 0.2599(3) 1.0247(2) -0.1131(2) 0.0396(12) Uani 1 1 d .
H26 H 0.2189 1.0601 -0.1178 0.048 Uiso 1 1 calc R
C27 C 0.3416(3) 1.0435(3) -0.1063(2) 0.0468(13) Uani 1 1 d .
H27 H 0.3566 1.0913 -0.1051 0.056 Uiso 1 1 calc R
C28 C 0.4006(3) 0.9934(3) -0.1012(2) 0.0378(11) Uani 1 1 d .
H28 H 0.4566 1.0071 -0.0962 0.045 Uiso 1 1 calc R
C29 C 0.3815(2) 0.9230(2) -0.10315(18) 0.0298(10) Uani 1 1 d .
C30 C 0.1458(2) 0.9369(2) -0.1196(2) 0.0364(11) Uani 1 1 d .
H30 H 0.1419 0.8853 -0.1143 0.044 Uiso 1 1 calc R
C31 C 0.1119(3) 0.9724(3) -0.0673(2) 0.0520(14) Uani 1 1 d .
H31A H 0.1466 0.9601 -0.0257 0.078 Uiso 1 1 calc R
H31B H 0.0552 0.9566 -0.0699 0.078 Uiso 1 1 calc R
H31C H 0.1123 1.0230 -0.0729 0.078 Uiso 1 1 calc R
C32 C 0.0934(3) 0.9562(3) -0.1855(2) 0.0470(13) Uani 1 1 d .
H32A H 0.0941 1.0069 -0.1911 0.071 Uiso 1 1 calc R
H32B H 0.0364 0.9405 -0.1893 0.071 Uiso 1 1 calc R
H32C H 0.1163 0.9336 -0.2183 0.071 Uiso 1 1 calc R
C33 C 0.4492(2) 0.8687(2) -0.1014(2) 0.0394(12) Uani 1 1 d .
H33 H 0.4227 0.8217 -0.1061 0.047 Uiso 1 1 calc R
C34 C 0.5139(3) 0.8697(3) -0.0396(2) 0.0621(16) Uani 1 1 d .
H34A H 0.5396 0.9159 -0.0332 0.093 Uiso 1 1 calc R
H34B H 0.5562 0.8346 -0.0410 0.093 Uiso 1 1 calc R
H34C H 0.4878 0.8592 -0.0044 0.093 Uiso 1 1 calc R
C35 C 0.4916(3) 0.8790(3) -0.1564(2) 0.0660(17) Uani 1 1 d .
H35A H 0.4499 0.8795 -0.1966 0.099 Uiso 1 1 calc R
H35B H 0.5305 0.8406 -0.1568 0.099 Uiso 1 1 calc R
H35C H 0.5217 0.9233 -0.1510 0.099 Uiso 1 1 calc R
C36 C 0.2156(2) 0.7346(2) 0.14470(19) 0.0256(10) Uani 1 1 d .
C37 C 0.2472(2) 0.7036(2) 0.20821(18) 0.0256(9) Uani 1 1 d .
C38 C 0.1970(2) 0.6636(2) 0.23696(18) 0.0311(10) Uani 1 1 d .
H38 H 0.1418 0.6541 0.2147 0.037 Uiso 1 1 calc R
C39 C 0.2252(3) 0.6372(2) 0.29720(19) 0.0354(11) Uani 1 1 d .
H39 H 0.1889 0.6102 0.3156 0.042 Uiso 1 1 calc R
C40 C 0.3055(3) 0.6491(2) 0.33189(19) 0.0351(11) Uani 1 1 d .
C41 C 0.3555(3) 0.6889(2) 0.3025(2) 0.0407(12) Uani 1 1 d .
H41 H 0.4109 0.6978 0.3245 0.049 Uiso 1 1 calc R
C42 C 0.3274(3) 0.7157(2) 0.2425(2) 0.0352(11) Uani 1 1 d .
H42 H 0.3635 0.7431 0.2242 0.042 Uiso 1 1 calc R
C43 C 0.3355(3) 0.6184(3) 0.3987(2) 0.0429(12) Uani 1 1 d .
C44 C 0.4168(4) 0.6527(3) 0.4341(3) 0.082(2) Uani 1 1 d .
H44A H 0.4074 0.7024 0.4402 0.123 Uiso 1 1 calc R
H44B H 0.4586 0.6472 0.4091 0.123 Uiso 1 1 calc R
H44C H 0.4362 0.6302 0.4755 0.123 Uiso 1 1 calc R
C45 C 0.2702(4) 0.6247(4) 0.4365(2) 0.104(3) Uani 1 1 d .
H45A H 0.2524 0.6734 0.4365 0.155 Uiso 1 1 calc R
H45B H 0.2930 0.6095 0.4802 0.155 Uiso 1 1 calc R
H45C H 0.2227 0.5955 0.4172 0.155 Uiso 1 1 calc R
C46 C 0.3550(3) 0.5409(3) 0.3908(2) 0.0598(15) Uani 1 1 d .
H46A H 0.3801 0.5208 0.4324 0.090 Uiso 1 1 calc R
H46B H 0.3935 0.5366 0.3629 0.090 Uiso 1 1 calc R
H46C H 0.3037 0.5159 0.3721 0.090 Uiso 1 1 calc R
C47 C 0.2583(2) 0.8542(2) 0.17328(18) 0.0260(10) Uani 1 1 d .
C48 C 0.2128(3) 0.8745(2) 0.2176(2) 0.0335(11) Uani 1 1 d .
C49 C 0.2425(3) 0.9290(2) 0.2582(2) 0.0391(12) Uani 1 1 d .
H49 H 0.2130 0.9424 0.2890 0.047 Uiso 1 1 calc R
C50 C 0.3138(3) 0.9644(2) 0.2556(2) 0.0388(12) Uani 1 1 d .
H50 H 0.3334 1.0013 0.2844 0.047 Uiso 1 1 calc R
C51 C 0.3563(3) 0.9457(2) 0.2107(2) 0.0349(11) Uani 1 1 d .
H51 H 0.4042 0.9713 0.2076 0.042 Uiso 1 1 calc R
C52 C 0.3307(2) 0.8901(2) 0.16962(18) 0.0260(10) Uani 1 1 d .
C53 C 0.1305(3) 0.8411(3) 0.2202(2) 0.0431(12) Uani 1 1 d .
H53 H 0.1240 0.7978 0.1938 0.052 Uiso 1 1 calc R
C54 C 0.0599(3) 0.8910(3) 0.1907(3) 0.0759(19) Uani 1 1 d .
H54A H 0.0635 0.9331 0.2169 0.114 Uiso 1 1 calc R
H54B H 0.0067 0.8680 0.1885 0.114 Uiso 1 1 calc R
H54C H 0.0643 0.9039 0.1478 0.114 Uiso 1 1 calc R
C55 C 0.1271(3) 0.8202(3) 0.2881(3) 0.0685(17) Uani 1 1 d .
H55A H 0.1244 0.8622 0.3132 0.103 Uiso 1 1 calc R
H55B H 0.1767 0.7935 0.3075 0.103 Uiso 1 1 calc R
H55C H 0.0779 0.7915 0.2867 0.103 Uiso 1 1 calc R
C56 C 0.3778(2) 0.8713(2) 0.11980(19) 0.0343(11) Uani 1 1 d .
H56 H 0.3575 0.8247 0.1021 0.041 Uiso 1 1 calc R
C57 C 0.3579(3) 0.9238(3) 0.0654(2) 0.0555(15) Uani 1 1 d .
H57A H 0.2980 0.9254 0.0483 0.083 Uiso 1 1 calc R
H57B H 0.3852 0.9096 0.0319 0.083 Uiso 1 1 calc R
H57C H 0.3777 0.9700 0.0812 0.083 Uiso 1 1 calc R
C58 C 0.4707(2) 0.8652(3) 0.1468(2) 0.0428(12) Uani 1 1 d .
H58A H 0.4927 0.9104 0.1639 0.064 Uiso 1 1 calc R
H58B H 0.4976 0.8509 0.1131 0.064 Uiso 1 1 calc R
H58C H 0.4814 0.8303 0.1808 0.064 Uiso 1 1 calc R
C59 C 0.1485(2) 0.6276(2) 0.09348(17) 0.0258(10) Uani 1 1 d .
C60 C 0.0668(2) 0.6094(2) 0.09482(18) 0.0316(11) Uani 1 1 d .
C61 C 0.0436(3) 0.5401(3) 0.08343(19) 0.0369(12) Uani 1 1 d .
H61 H -0.0115 0.5270 0.0834 0.044 Uiso 1 1 calc R
C62 C 0.0973(3) 0.4902(3) 0.0723(2) 0.0404(12) Uani 1 1 d .
H62 H 0.0794 0.4434 0.0638 0.048 Uiso 1 1 calc R
C63 C 0.1779(3) 0.5087(2) 0.07346(19) 0.0365(11) Uani 1 1 d .
H63 H 0.2155 0.4737 0.0670 0.044 Uiso 1 1 calc R
C64 C 0.2055(2) 0.5765(2) 0.08369(18) 0.0299(10) Uani 1 1 d .
C65 C 0.0054(2) 0.6616(2) 0.1091(2) 0.0357(11) Uani 1 1 d .
H65 H 0.0367 0.7050 0.1249 0.043 Uiso 1 1 calc R
C66 C -0.0615(3) 0.6814(3) 0.0510(2) 0.0602(16) Uani 1 1 d .
H66A H -0.0361 0.7041 0.0196 0.090 Uiso 1 1 calc R
H66B H -0.1007 0.7135 0.0635 0.090 Uiso 1 1 calc R
H66C H -0.0908 0.6393 0.0323 0.090 Uiso 1 1 calc R
C67 C -0.0361(3) 0.6361(3) 0.1616(2) 0.0569(15) Uani 1 1 d .
H67A H -0.0725 0.5966 0.1458 0.085 Uiso 1 1 calc R
H67B H -0.0686 0.6740 0.1739 0.085 Uiso 1 1 calc R
H67C H 0.0065 0.6212 0.1986 0.085 Uiso 1 1 calc R
C68 C 0.2946(2) 0.5948(2) 0.0828(2) 0.0346(11) Uani 1 1 d .
H68 H 0.3002 0.6468 0.0843 0.042 Uiso 1 1 calc R
C69 C 0.3170(3) 0.5692(3) 0.0220(2) 0.0505(14) Uani 1 1 d .
H69A H 0.3157 0.5181 0.0209 0.076 Uiso 1 1 calc R
H69B H 0.3726 0.5855 0.0210 0.076 Uiso 1 1 calc R
H69C H 0.2771 0.5876 -0.0150 0.076 Uiso 1 1 calc R
C70 C 0.3546(3) 0.5647(3) 0.1414(2) 0.0477(13) Uani 1 1 d .
H70A H 0.3369 0.5788 0.1798 0.071 Uiso 1 1 calc R
H70B H 0.4104 0.5825 0.1434 0.071 Uiso 1 1 calc R
H70C H 0.3547 0.5138 0.1386 0.071 Uiso 1 1 calc R

loop_
_atom_site_aniso_label
_atom_site_aniso_U_11
_atom_site_aniso_U_22
_atom_site_aniso_U_33
_atom_site_aniso_U_23
_atom_site_aniso_U_13
_atom_site_aniso_U_12
Sn1 0.03211(17) 0.0316(2) 0.02284(16) 0.00260(14) 0.00424(12) -0.00536(14)
N1 0.0278(18) 0.030(2) 0.0207(18) 0.0008(16) 0.0054(15) -0.0062(16)
C1 0.022(2) 0.032(3) 0.022(2) -0.002(2) 0.0076(17) -0.004(2)
Sn2 0.03035(17) 0.0351(2) 0.02672(17) 0.00635(15) 0.00335(12) -0.00321(15)
N2 0.0261(18) 0.026(2) 0.0221(18) -0.0003(16) 0.0060(14) -0.0048(16)
C2 0.028(2) 0.027(3) 0.026(2) -0.0030(19) 0.0060(18) -0.004(2)
N3 0.0284(18) 0.024(2) 0.0236(18) -0.0014(16) 0.0071(14) -0.0035(16)
C3 0.035(2) 0.039(3) 0.028(2) 0.005(2) 0.0065(19) -0.007(2)
N4 0.0271(18) 0.030(2) 0.0204(18) 0.0028(16) 0.0047(14) -0.0039(17)
C4 0.035(2) 0.039(3) 0.029(2) 0.003(2) -0.0046(19) -0.013(2)
C5 0.048(3) 0.033(3) 0.022(2) 0.000(2) 0.003(2) -0.005(2)
C6 0.039(3) 0.044(3) 0.029(3) 0.004(2) 0.009(2) -0.010(2)
C7 0.032(2) 0.037(3) 0.026(2) -0.001(2) 0.0017(19) -0.009(2)
C8 0.055(3) 0.068(4) 0.029(3) 0.013(3) -0.003(2) -0.013(3)
C9 0.132(6) 0.124(7) 0.062(4) 0.042(5) 0.014(4) 0.041(5)
C10 0.123(5) 0.122(5) 0.057(4) 0.017(4) -0.018(3) -0.039(4)
C11 0.106(4) 0.173(6) 0.054(3) 0.014(4) 0.027(3) 0.034(4)
C12 0.040(3) 0.023(3) 0.020(2) 0.000(2) 0.0033(19) -0.003(2)
C13 0.033(2) 0.030(3) 0.021(2) 0.000(2) 0.0016(18) -0.006(2)
C14 0.041(3) 0.037(3) 0.030(3) -0.004(2) 0.003(2) -0.007(2)
C15 0.063(3) 0.027(3) 0.045(3) -0.012(2) 0.004(3) -0.009(3)
C16 0.054(3) 0.040(3) 0.047(3) -0.013(3) 0.014(2) 0.008(3)
C17 0.040(3) 0.036(3) 0.030(2) -0.003(2) 0.009(2) -0.004(2)
C18 0.037(2) 0.029(3) 0.029(2) -0.001(2) 0.0075(19) -0.008(2)
C19 0.043(3) 0.046(3) 0.026(2) 0.000(2) 0.006(2) -0.017(2)
C20 0.036(3) 0.048(3) 0.039(3) 0.003(2) 0.003(2) -0.003(2)
C21 0.041(3) 0.048(3) 0.059(3) -0.008(3) 0.024(2) 0.000(3)
C22 0.048(3) 0.073(4) 0.071(4) 0.000(3) 0.015(3) -0.007(3)
C23 0.068(4) 0.066(4) 0.070(4) 0.004(3) 0.042(3) 0.002(3)
C24 0.035(2) 0.024(3) 0.019(2) 0.0011(19) 0.0051(18) -0.008(2)
C25 0.033(2) 0.027(3) 0.027(2) 0.001(2) 0.0046(19) -0.005(2)
C26 0.043(3) 0.028(3) 0.046(3) 0.005(2) 0.007(2) 0.001(2)
C27 0.053(3) 0.029(3) 0.055(3) 0.002(2) 0.006(3) -0.015(3)
C28 0.032(3) 0.041(3) 0.040(3) 0.002(2) 0.005(2) -0.012(2)
C29 0.032(2) 0.034(3) 0.023(2) 0.003(2) 0.0060(18) -0.008(2)
C30 0.031(2) 0.032(3) 0.045(3) 0.000(2) 0.008(2) -0.003(2)
C31 0.052(3) 0.057(4) 0.052(3) -0.010(3) 0.020(3) -0.004(3)
C32 0.035(3) 0.052(3) 0.051(3) 0.000(3) 0.004(2) 0.005(2)
C33 0.030(2) 0.037(3) 0.054(3) -0.005(2) 0.015(2) -0.009(2)
C34 0.056(3) 0.088(5) 0.042(3) 0.014(3) 0.011(3) 0.025(3)
C35 0.051(3) 0.105(5) 0.044(3) -0.002(3) 0.015(3) 0.012(3)
C36 0.020(2) 0.030(3) 0.027(2) -0.002(2) 0.0079(18) -0.0028(19)
C37 0.032(2) 0.021(2) 0.022(2) -0.0011(19) 0.0037(18) 0.001(2)
C38 0.028(2) 0.037(3) 0.025(2) 0.003(2) -0.0017(18) -0.010(2)
C39 0.046(3) 0.030(3) 0.029(3) 0.006(2) 0.005(2) -0.003(2)
C40 0.044(3) 0.025(3) 0.031(2) -0.004(2) 0.000(2) 0.002(2)
C41 0.035(3) 0.043(3) 0.036(3) -0.001(2) -0.010(2) 0.000(2)
C42 0.035(2) 0.032(3) 0.035(3) 0.004(2) 0.000(2) -0.005(2)
C43 0.057(3) 0.043(3) 0.023(2) 0.003(2) -0.005(2) 0.006(3)
C44 0.107(5) 0.063(4) 0.050(3) 0.008(3) -0.036(3) -0.019(4)
C45 0.109(5) 0.170(8) 0.032(3) 0.033(4) 0.016(3) 0.065(5)
C46 0.081(4) 0.046(4) 0.044(3) 0.011(3) -0.003(3) 0.002(3)
C47 0.032(2) 0.022(2) 0.024(2) 0.0034(19) 0.0064(18) 0.004(2)
C48 0.039(3) 0.028(3) 0.035(3) 0.005(2) 0.011(2) 0.008(2)
C49 0.057(3) 0.033(3) 0.033(3) -0.002(2) 0.021(2) 0.010(3)
C50 0.054(3) 0.026(3) 0.033(3) -0.007(2) 0.002(2) 0.004(2)
C51 0.033(2) 0.033(3) 0.035(3) 0.001(2) 0.001(2) -0.007(2)
C52 0.027(2) 0.025(3) 0.026(2) 0.001(2) 0.0046(18) -0.004(2)
C53 0.042(3) 0.041(3) 0.055(3) 0.004(3) 0.029(2) 0.004(2)
C54 0.037(3) 0.061(4) 0.137(6) 0.029(4) 0.033(3) 0.006(3)
C55 0.090(4) 0.057(4) 0.077(4) 0.002(3) 0.057(4) -0.003(3)
C56 0.030(2) 0.043(3) 0.029(2) -0.004(2) 0.0046(19) -0.013(2)
C57 0.041(3) 0.094(5) 0.032(3) 0.009(3) 0.010(2) 0.006(3)
C58 0.040(3) 0.053(3) 0.036(3) 0.005(2) 0.010(2) 0.001(2)
C59 0.032(2) 0.027(3) 0.018(2) 0.0003(19) 0.0055(18) -0.008(2)
C60 0.032(2) 0.040(3) 0.022(2) -0.002(2) 0.0054(18) -0.009(2)
C61 0.037(3) 0.044(3) 0.028(2) 0.003(2) 0.005(2) -0.020(3)
C62 0.060(3) 0.030(3) 0.032(3) -0.006(2) 0.013(2) -0.019(3)
C63 0.051(3) 0.030(3) 0.029(2) 0.000(2) 0.010(2) -0.003(2)
C64 0.038(3) 0.032(3) 0.020(2) 0.000(2) 0.0069(19) -0.006(2)
C65 0.027(2) 0.038(3) 0.041(3) 0.001(2) 0.007(2) -0.009(2)
C66 0.048(3) 0.082(5) 0.054(3) 0.020(3) 0.019(3) 0.015(3)
C67 0.044(3) 0.087(5) 0.044(3) 0.004(3) 0.019(2) 0.000(3)
C68 0.037(3) 0.028(3) 0.042(3) 0.002(2) 0.015(2) -0.004(2)
C69 0.057(3) 0.048(4) 0.055(3) -0.003(3) 0.030(3) 0.001(3)
C70 0.039(3) 0.048(3) 0.055(3) 0.011(3) 0.008(2) 0.002(2)

loop_
_atom_type_symbol
_atom_type_description
_atom_type_scat_dispersion_real
_atom_type_scat_dispersion_imag
_atom_type_scat_source
C C 0.0033 0.0016 'International Tables Vol C Tables 4.2.6.8 and 6.1.1.4'
H H 0.0000 0.0000 'International Tables Vol C Tables 4.2.6.8 and 6.1.1.4'
N N 0.0061 0.0033 'International Tables Vol C Tables 4.2.6.8 and 6.1.1.4'
Sn Sn -0.6537 1.4246 'International Tables Vol C Tables 4.2.6.8 and 6.1.1.4'

loop_
_geom_angle_atom_site_label_1
_geom_angle_atom_site_label_2
_geom_angle_atom_site_label_3
_geom_angle
N2 Sn1 N1 59.04(12)
N2 Sn1 Sn2 97.45(8)
N1 Sn1 Sn2 95.93(8)
C1 N1 C12 124.4(3)
C1 N1 Sn1 94.1(2)
C12 N1 Sn1 135.0(3)
N2 C1 N1 111.8(3)
N2 C1 C2 124.6(4)
N1 C1 C2 123.5(4)
N3 Sn2 N4 58.84(12)
N3 Sn2 Sn1 92.86(8)
N4 Sn2 Sn1 93.35(8)
C1 N2 C24 128.3(3)
C1 N2 Sn1 94.7(3)
C24 N2 Sn1 137.0(2)
C3 C2 C7 116.9(4)
C3 C2 C1 121.5(4)
C7 C2 C1 121.6(3)
C36 N3 C47 124.4(3)
C36 N3 Sn2 95.1(2)
C47 N3 Sn2 136.0(3)
C2 C3 C4 121.8(4)
C2 C3 H3 119.1
C4 C3 H3 119.1
C36 N4 C59 126.2(3)
C36 N4 Sn2 94.7(3)
C59 N4 Sn2 139.0(2)
C3 C4 C5 121.7(4)
C3 C4 H4 119.2
C5 C4 H4 119.2
C4 C5 C6 116.1(4)
C4 C5 C8 122.4(4)
C6 C5 C8 121.4(4)
C7 C6 C5 122.3(4)
C7 C6 H6 118.8
C5 C6 H6 118.8
C6 C7 C2 121.1(4)
C6 C7 H7 119.4
C2 C7 H7 119.4
C11 C8 C10 114.3(5)
C11 C8 C5 112.6(4)
C10 C8 C5 112.3(4)
C11 C8 C9 106.4(5)
C10 C8 C9 102.6(5)
C5 C8 C9 107.8(4)
C8 C9 H9A 109.5
C8 C9 H9B 109.5
H9A C9 H9B 109.5
C8 C9 H9C 109.5
H9A C9 H9C 109.5
H9B C9 H9C 109.5
C8 C10 H10A 109.5
C8 C10 H10B 109.5
H10A C10 H10B 109.5
C8 C10 H10C 109.5
H10A C10 H10C 109.5
H10B C10 H10C 109.5
C8 C11 H11A 109.5
C8 C11 H11B 109.5
H11A C11 H11B 109.5
C8 C11 H11C 109.5
H11A C11 H11C 109.5
H11B C11 H11C 109.5
C13 C12 C17 121.0(4)
C13 C12 N1 118.6(4)
C17 C12 N1 120.3(4)
C14 C13 C12 118.7(4)
C14 C13 C18 121.1(4)
C12 C13 C18 120.1(4)
C15 C14 C13 120.8(4)
C15 C14 H14 119.6
C13 C14 H14 119.6
C14 C15 C16 120.5(4)
C14 C15 H15 119.8
C16 C15 H15 119.8
C15 C16 C17 121.6(4)
C15 C16 H16 119.2
C17 C16 H16 119.2
C16 C17 C12 117.4(4)
C16 C17 C21 120.4(4)
C12 C17 C21 122.3(4)
C13 C18 C19 109.5(3)
C13 C18 C20 114.2(3)
C19 C18 C20 110.3(3)
C13 C18 H18 107.5
C19 C18 H18 107.5
C20 C18 H18 107.5
C18 C19 H19A 109.5
C18 C19 H19B 109.5
H19A C19 H19B 109.5
C18 C19 H19C 109.5
H19A C19 H19C 109.5
H19B C19 H19C 109.5
C18 C20 H20A 109.5
C18 C20 H20B 109.5
H20A C20 H20B 109.5
C18 C20 H20C 109.5
H20A C20 H20C 109.5
H20B C20 H20C 109.5
C17 C21 C22 111.1(4)
C17 C21 C23 110.9(4)
C22 C21 C23 110.7(4)
C17 C21 H21 108.0
C22 C21 H21 108.0
C23 C21 H21 108.0
C21 C22 H22A 109.5
C21 C22 H22B 109.5
H22A C22 H22B 109.5
C21 C22 H22C 109.5
H22A C22 H22C 109.5
H22B C22 H22C 109.5
C21 C23 H23A 109.5
C21 C23 H23B 109.5
H23A C23 H23B 109.5
C21 C23 H23C 109.5
H23A C23 H23C 109.5
H23B C23 H23C 109.5
C25 C24 C29 120.7(4)
C25 C24 N2 120.5(3)
C29 C24 N2 118.5(4)
C26 C25 C24 117.9(4)
C26 C25 C30 119.8(4)
C24 C25 C30 122.3(4)
C27 C26 C25 121.5(4)
C27 C26 H26 119.3
C25 C26 H26 119.3
C28 C27 C26 119.9(4)
C28 C27 H27 120.0
C26 C27 H27 120.0
C27 C28 C29 122.0(4)
C27 C28 H28 119.0
C29 C28 H28 119.0
C28 C29 C24 118.0(4)
C28 C29 C33 120.1(4)
C24 C29 C33 122.0(4)
C25 C30 C32 111.3(3)
C25 C30 C31 110.8(4)
C32 C30 C31 110.6(4)
C25 C30 H30 108.0
C32 C30 H30 108.0
C31 C30 H30 108.0
C30 C31 H31A 109.5
C30 C31 H31B 109.5
H31A C31 H31B 109.5
C30 C31 H31C 109.5
H31A C31 H31C 109.5
H31B C31 H31C 109.5
C30 C32 H32A 109.5
C30 C32 H32B 109.5
H32A C32 H32B 109.5
C30 C32 H32C 109.5
H32A C32 H32C 109.5
H32B C32 H32C 109.5
C34 C33 C29 112.5(4)
C34 C33 C35 109.0(4)
C29 C33 C35 111.3(4)
C34 C33 H33 107.9
C29 C33 H33 107.9
C35 C33 H33 107.9
C33 C34 H34A 109.5
C33 C34 H34B 109.5
H34A C34 H34B 109.5
C33 C34 H34C 109.5
H34A C34 H34C 109.5
H34B C34 H34C 109.5
C33 C35 H35A 109.5
C33 C35 H35B 109.5
H35A C35 H35B 109.5
C33 C35 H35C 109.5
H35A C35 H35C 109.5
H35B C35 H35C 109.5
N3 C36 N4 111.2(3)
N3 C36 C37 124.6(4)
N4 C36 C37 124.1(4)
C38 C37 C42 117.3(4)
C38 C37 C36 121.3(3)
C42 C37 C36 121.4(4)
C39 C38 C37 121.4(4)
C39 C38 H38 119.3
C37 C38 H38 119.3
C38 C39 C40 121.7(4)
C38 C39 H39 119.1
C40 C39 H39 119.1
C41 C40 C39 116.4(4)
C41 C40 C43 123.0(4)
C39 C40 C43 120.6(4)
C42 C41 C40 122.1(4)
C42 C41 H41 118.9
C40 C41 H41 118.9
C41 C42 C37 121.1(4)
C41 C42 H42 119.5
C37 C42 H42 119.5
C45 C43 C40 111.2(4)
C45 C43 C44 110.8(5)
C40 C43 C44 111.2(4)
C45 C43 C46 109.5(5)
C40 C43 C46 107.3(4)
C44 C43 C46 106.6(4)
C43 C44 H44A 109.5
C43 C44 H44B 109.5
H44A C44 H44B 109.5
C43 C44 H44C 109.5
H44A C44 H44C 109.5
H44B C44 H44C 109.5
C43 C45 H45A 109.5
C43 C45 H45B 109.5
H45A C45 H45B 109.5
C43 C45 H45C 109.5
H45A C45 H45C 109.5
H45B C45 H45C 109.5
C43 C46 H46A 109.5
C43 C46 H46B 109.5
H46A C46 H46B 109.5
C43 C46 H46C 109.5
H46A C46 H46C 109.5
H46B C46 H46C 109.5
C52 C47 C48 120.3(4)
C52 C47 N3 118.1(3)
C48 C47 N3 121.5(4)
C49 C48 C47 118.3(4)
C49 C48 C53 119.1(4)
C47 C48 C53 122.5(4)
C50 C49 C48 122.0(4)
C50 C49 H49 119.0
C48 C49 H49 119.0
C51 C50 C49 119.2(4)
C51 C50 H50 120.4
C49 C50 H50 120.4
C50 C51 C52 121.4(4)
C50 C51 H51 119.3
C52 C51 H51 119.3
C51 C52 C47 118.7(4)
C51 C52 C56 120.4(4)
C47 C52 C56 120.9(4)
C48 C53 C55 112.2(4)
C48 C53 C54 109.2(4)
C55 C53 C54 111.6(4)
C48 C53 H53 107.9
C55 C53 H53 107.9
C54 C53 H53 107.9
C53 C54 H54A 109.5
C53 C54 H54B 109.5
H54A C54 H54B 109.5
C53 C54 H54C 109.5
H54A C54 H54C 109.5
H54B C54 H54C 109.5
C53 C55 H55A 109.5
C53 C55 H55B 109.5
H55A C55 H55B 109.5
C53 C55 H55C 109.5
H55A C55 H55C 109.5
H55B C55 H55C 109.5
C52 C56 C58 112.9(3)
C52 C56 C57 109.6(4)
C58 C56 C57 111.5(4)
C52 C56 H56 107.5
C58 C56 H56 107.5
C57 C56 H56 107.5
C56 C57 H57A 109.5
C56 C57 H57B 109.5
H57A C57 H57B 109.5
C56 C57 H57C 109.5
H57A C57 H57C 109.5
H57B C57 H57C 109.5
C56 C58 H58A 109.5
C56 C58 H58B 109.5
H58A C58 H58B 109.5
C56 C58 H58C 109.5
H58A C58 H58C 109.5
H58B C58 H58C 109.5
C60 C59 C64 121.0(4)
C60 C59 N4 118.2(4)
C64 C59 N4 120.5(3)
C61 C60 C59 117.6(4)
C61 C60 C65 119.7(4)
C59 C60 C65 122.7(4)
C62 C61 C60 122.3(4)
C62 C61 H61 118.9
C60 C61 H61 118.9
C61 C62 C63 119.1(4)
C61 C62 H62 120.4
C63 C62 H62 120.4
C62 C63 C64 122.0(4)
C62 C63 H63 119.0
C64 C63 H63 119.0
C63 C64 C59 118.0(4)
C63 C64 C68 120.1(4)
C59 C64 C68 121.9(4)
C60 C65 C66 113.3(4)
C60 C65 C67 112.3(4)
C66 C65 C67 108.9(3)
C60 C65 H65 107.4
C66 C65 H65 107.4
C67 C65 H65 107.4
C65 C66 H66A 109.5
C65 C66 H66B 109.5
H66A C66 H66B 109.5
C65 C66 H66C 109.5
H66A C66 H66C 109.5
H66B C66 H66C 109.5
C65 C67 H67A 109.5
C65 C67 H67B 109.5
H67A C67 H67B 109.5
C65 C67 H67C 109.5
H67A C67 H67C 109.5
H67B C67 H67C 109.5
C64 C68 C69 111.5(4)
C64 C68 C70 110.5(3)
C69 C68 C70 110.5(4)
C64 C68 H68 108.1
C69 C68 H68 108.1
C70 C68 H68 108.1
C68 C69 H69A 109.5
C68 C69 H69B 109.5
H69A C69 H69B 109.5
C68 C69 H69C 109.5
H69A C69 H69C 109.5
H69B C69 H69C 109.5
C68 C70 H70A 109.5
C68 C70 H70B 109.5
H70A C70 H70B 109.5
C68 C70 H70C 109.5
H70A C70 H70C 109.5
H70B C70 H70C 109.5

loop_
_geom_bond_atom_site_label_1
_geom_bond_atom_site_label_2
_geom_bond_distance
Sn1 N2 2.237(3)
Sn1 N1 2.243(3)
Sn1 Sn2 3.0141(8)
N1 C1 1.338(5)
N1 C12 1.427(5)
C1 N2 1.328(5)
C1 C2 1.483(5)
Sn2 N3 2.240(3)
Sn2 N4 2.244(3)
N2 C24 1.416(5)
C2 C3 1.378(5)
C2 C7 1.396(5)
N3 C36 1.332(5)
N3 C47 1.424(5)
C3 C4 1.385(5)
C3 H3 0.9500
N4 C36 1.338(5)
N4 C59 1.433(5)
C4 C5 1.385(6)
C4 H4 0.9500
C5 C6 1.395(6)
C5 C8 1.527(6)
C6 C7 1.372(5)
C6 H6 0.9500
C7 H7 0.9500
C8 C11 1.464(7)
C8 C10 1.517(7)
C8 C9 1.557(8)
C9 H9A 0.9800
C9 H9B 0.9800
C9 H9C 0.9800
C10 H10A 0.9800
C10 H10B 0.9800
C10 H10C 0.9800
C11 H11A 0.9800
C11 H11B 0.9800
C11 H11C 0.9800
C12 C13 1.404(5)
C12 C17 1.416(6)
C13 C14 1.384(6)
C13 C18 1.506(6)
C14 C15 1.373(6)
C14 H14 0.9500
C15 C16 1.374(6)
C15 H15 0.9500
C16 C17 1.392(6)
C16 H16 0.9500
C17 C21 1.516(6)
C18 C19 1.530(5)
C18 C20 1.541(5)
C18 H18 1.0000
C19 H19A 0.9800
C19 H19B 0.9800
C19 H19C 0.9800
C20 H20A 0.9800
C20 H20B 0.9800
C20 H20C 0.9800
C21 C22 1.517(7)
C21 C23 1.539(6)
C21 H21 1.0000
C22 H22A 0.9800
C22 H22B 0.9800
C22 H22C 0.9800
C23 H23A 0.9800
C23 H23B 0.9800
C23 H23C 0.9800
C24 C25 1.410(6)
C24 C29 1.414(5)
C25 C26 1.390(6)
C25 C30 1.518(5)
C26 C27 1.380(6)
C26 H26 0.9500
C27 C28 1.359(6)
C27 H27 0.9500
C28 C29 1.386(6)
C28 H28 0.9500
C29 C33 1.527(6)
C30 C32 1.536(6)
C30 C31 1.536(6)
C30 H30 1.0000
C31 H31A 0.9800
C31 H31B 0.9800
C31 H31C 0.9800
C32 H32A 0.9800
C32 H32B 0.9800
C32 H32C 0.9800
C33 C34 1.511(6)
C33 C35 1.529(6)
C33 H33 1.0000
C34 H34A 0.9800
C34 H34B 0.9800
C34 H34C 0.9800
C35 H35A 0.9800
C35 H35B 0.9800
C35 H35C 0.9800
C36 C37 1.478(5)
C37 C38 1.383(5)
C37 C42 1.389(5)
C38 C39 1.376(5)
C38 H38 0.9500
C39 C40 1.391(6)
C39 H39 0.9500
C40 C41 1.386(6)
C40 C43 1.534(6)
C41 C42 1.375(6)
C41 H41 0.9500
C42 H42 0.9500
C43 C45 1.508(7)
C43 C44 1.539(7)
C43 C46 1.539(7)
C44 H44A 0.9800
C44 H44B 0.9800
C44 H44C 0.9800
C45 H45A 0.9800
C45 H45B 0.9800
C45 H45C 0.9800
C46 H46A 0.9800
C46 H46B 0.9800
C46 H46C 0.9800
C47 C52 1.406(5)
C47 C48 1.407(5)
C48 C49 1.381(6)
C48 C53 1.524(6)
C49 C50 1.380(6)
C49 H49 0.9500
C50 C51 1.375(6)
C50 H50 0.9500
C51 C52 1.390(6)
C51 H51 0.9500
C52 C56 1.515(5)
C53 C55 1.535(6)
C53 C54 1.536(6)
C53 H53 1.0000
C54 H54A 0.9800
C54 H54B 0.9800
C54 H54C 0.9800
C55 H55A 0.9800
C55 H55B 0.9800
C55 H55C 0.9800
C56 C58 1.524(5)
C56 C57 1.526(6)
C56 H56 1.0000
C57 H57A 0.9800
C57 H57B 0.9800
C57 H57C 0.9800
C58 H58A 0.9800
C58 H58B 0.9800
C58 H58C 0.9800
C59 C60 1.409(5)
C59 C64 1.412(6)
C60 C61 1.390(6)
C60 C65 1.513(6)
C61 C62 1.369(6)
C61 H61 0.9500
C62 C63 1.381(6)
C62 H62 0.9500
C63 C64 1.381(6)
C63 H63 0.9500
C64 C68 1.528(5)
C65 C66 1.522(6)
C65 C67 1.539(6)
C65 H65 1.0000
C66 H66A 0.9800
C66 H66B 0.9800
C66 H66C 0.9800
C67 H67A 0.9800
C67 H67B 0.9800
C67 H67C 0.9800
C68 C69 1.530(6)
C68 C70 1.534(6)
C68 H68 1.0000
C69 H69A 0.9800
C69 H69B 0.9800
C69 H69C 0.9800
C70 H70A 0.9800
C70 H70B 0.9800
C70 H70C 0.9800
